data_1554055
loop_
_publ_author_name
'Han, Sang-Don'
'Yun, Sung-Hyun'
'Borodin, Oleg'
'Seo, Daniel M.'
'Sommer, Roger D.'
'Young, Victor G.'
'Henderson, Wesley A.'

_publ_section_title
;
 Solvate Structures and Computational/Spectroscopic Characterization of
 LiPF6 Electrolytes
;
_journal_issue 16
_journal_name_full 'The Journal of Physical Chemistry C'
_journal_page_first 8492
_journal_paper_doi 10.1021/acs.jpcc.5b00826
_journal_volume 119
_journal_year 2015
_chemical_formula_sum 'C5 H10 F3 Li0.5 O3 P0.5'
_chemical_formula_weight 194.09
_chemical_name_common (DEC)2:LiPF6
_space_group_crystal_system orthorhombic
_space_group_IT_number 62
_space_group_name_Hall '-P 2ac 2n'
_space_group_name_H-M_alt 'P n m a'
_atom_sites_solution_hydrogens geom
_atom_sites_solution_primary direct
_atom_sites_solution_secondary difmap
_audit_creation_method 'APEX2 v2013.2-0'
_cell_angle_alpha 90
_cell_angle_beta 90
_cell_angle_gamma 90
_cell_formula_units_Z 8
_cell_length_a 9.5125(6)
_cell_length_b 21.8997(13)
_cell_length_c 8.5903(6)
_cell_measurement_reflns_used 9920
_cell_measurement_temperature 110.(2)
_cell_measurement_theta_max 24.9167
_cell_measurement_theta_min 2.5456
_cell_volume 1789.5(2)
_computing_cell_refinement 'SAINT V8.27B (Bruker AXS Inc., 2012)'
_computing_data_collection 'Bruker Instrument Service v2012.12.0.3'
_computing_data_reduction 'SAINT V8.27B (Bruker AXS Inc., 2012)'
_computing_structure_refinement 'SHELXL-97 (Sheldrick, 2008)'
_computing_structure_solution 'SHELXS-97 (Sheldrick, 2008)'
_diffrn_ambient_temperature 110.(2)
_diffrn_detector_area_resol_mean 8.3333
_diffrn_measured_fraction_theta_full 0.969
_diffrn_measured_fraction_theta_max 0.969
_diffrn_measurement_device_type 'Bruker-Nonius X8 Kappa APEX II'
_diffrn_measurement_method 'phi and omega scans'
_diffrn_radiation_monochromator graphite
_diffrn_radiation_type MoK\a
_diffrn_radiation_wavelength 0.71073
_diffrn_reflns_av_R_equivalents 0.0704
_diffrn_reflns_av_sigmaI/netI 0.0383
_diffrn_reflns_limit_h_max 11
_diffrn_reflns_limit_h_min -10
_diffrn_reflns_limit_k_max 26
_diffrn_reflns_limit_k_min -25
_diffrn_reflns_limit_l_max 10
_diffrn_reflns_limit_l_min -9
_diffrn_reflns_number 23513
_diffrn_reflns_theta_full 25.03
_diffrn_reflns_theta_max 25.03
_diffrn_reflns_theta_min 2.55
_diffrn_source 'fine-focus sealed tube'
_exptl_absorpt_coefficient_mu 0.233
_exptl_absorpt_correction_T_max 0.75
_exptl_absorpt_correction_T_min 0.66
_exptl_absorpt_correction_type multi-scan
_exptl_absorpt_process_details 'SADABS V2008/1 (Bruker AXS Inc.)'
_exptl_crystal_colour colourless
_exptl_crystal_density_diffrn 1.441
_exptl_crystal_density_method 'not measured'
_exptl_crystal_description needle
_exptl_crystal_F_000 800
_exptl_crystal_size_max 0.500
_exptl_crystal_size_mid 0.200
_exptl_crystal_size_min 0.080
_refine_diff_density_max 1.159
_refine_diff_density_min -0.774
_refine_ls_extinction_coef 0.007(2)
_refine_ls_extinction_method SHELXL
_refine_ls_goodness_of_fit_ref 1.190
_refine_ls_hydrogen_treatment constr
_refine_ls_matrix_type full
_refine_ls_number_parameters 121
_refine_ls_number_reflns 1576
_refine_ls_number_restraints 0
_refine_ls_restrained_S_all 1.190
_refine_ls_R_factor_all 0.1045
_refine_ls_R_factor_gt 0.0826
_refine_ls_shift/su_max 0.000
_refine_ls_shift/su_mean 0.000
_refine_ls_structure_factor_coef Fsqd
_refine_ls_weighting_details 'calc w=1/[\s^2^(Fo^2^)+(0.0645P)^2^+14.7561P] where P=(Fo^2^+2Fc^2^)/3'
_refine_ls_weighting_scheme calc
_refine_ls_wR_factor_gt 0.2273
_refine_ls_wR_factor_ref 0.2381
_reflns_number_gt 1231
_reflns_number_total 1576
_reflns_threshold_expression >2sigma(I)
_cod_data_source_file jp5b00826_si_002.cif
_cod_data_source_block (DEC)2:LiPF6
_cod_original_formula_sum 'C5 H10 F3 Li0.50 O3 P0.50'
_cod_database_code 1554055

loop_
_space_group_symop_operation_xyz
'x, y, z'
'x+1/2, -y+1/2, -z+1/2'
'-x, y+1/2, -z'
'-x+1/2, -y, z+1/2'
'-x, -y, -z'
'-x-1/2, y-1/2, z-1/2'
'x, -y-1/2, z'
'x-1/2, y, -z-1/2'

loop_
_atom_site_type_symbol
_atom_site_label
_atom_site_fract_x
_atom_site_fract_y
_atom_site_fract_z
_atom_site_U_iso_or_equiv
_atom_site_adp_type
_atom_site_calc_flag
_atom_site_refinement_flags
_atom_site_occupancy
Li Li1 0.5425(16) 0.75 0.6349(18) 0.028(3) Uani d S 1
O O1 0.4623(5) 0.67546(19) 0.5707(5) 0.0319(11) Uani d . 1
O O2 0.4605(5) 0.57490(19) 0.6237(5) 0.0344(12) Uani d . 1
O O3 0.3029(4) 0.61072(19) 0.4706(5) 0.0305(11) Uani d . 1
C C1 0.4135(6) 0.6252(3) 0.5570(7) 0.0259(14) Uani d . 1
C C2 0.5826(7) 0.5810(3) 0.7262(9) 0.0364(17) Uani d . 1
H H2A 0.5606 0.6083 0.8147 0.044 Uiso calc R 1
H H2B 0.6634 0.5982 0.6683 0.044 Uiso calc R 1
C C3 0.6159(9) 0.5187(3) 0.7830(10) 0.054(2) Uani d . 1
H H3A 0.7052 0.5194 0.8397 0.081 Uiso calc R 1
H H3B 0.6235 0.4908 0.6942 0.081 Uiso calc R 1
H H3C 0.5409 0.5047 0.8525 0.081 Uiso calc R 1
C C4 0.2374(7) 0.6607(3) 0.3861(7) 0.0309(15) Uani d . 1
H H4A 0.3076 0.682 0.3206 0.037 Uiso calc R 1
H H4B 0.1961 0.6905 0.4595 0.037 Uiso calc R 1
C C5 0.1244(7) 0.6327(3) 0.2861(8) 0.0382(17) Uani d . 1
H H5A 0.0754 0.6649 0.2285 0.057 Uiso calc R 1
H H5B 0.0572 0.6108 0.3523 0.057 Uiso calc R 1
H H5C 0.1672 0.604 0.2124 0.057 Uiso calc R 1
P P1 0.8462(2) 0.75 0.5448(3) 0.0242(7) Uani d S 1
F F1 0.7532(5) 0.75 0.7038(6) 0.0350(13) Uani d S 1
F F2 0.6999(5) 0.75 0.4485(6) 0.0300(13) Uani d S 1
F F3 0.9346(5) 0.75 0.3891(6) 0.0310(13) Uani d S 1
F F4 0.9894(5) 0.75 0.6459(6) 0.0318(13) Uani d S 1
F F5 0.8455(4) 0.82245(16) 0.5471(4) 0.0367(10) Uani d . 1

loop_
_atom_site_aniso_label
_atom_site_aniso_U_11
_atom_site_aniso_U_22
_atom_site_aniso_U_33
_atom_site_aniso_U_12
_atom_site_aniso_U_13
_atom_site_aniso_U_23
Li1 0.030(8) 0.025(7) 0.030(8) 0 -0.009(7) 0
O1 0.039(3) 0.023(2) 0.034(2) -0.008(2) 0.001(2) -0.001(2)
O2 0.038(3) 0.025(2) 0.040(3) -0.004(2) -0.009(2) 0.005(2)
O3 0.034(2) 0.022(2) 0.036(3) -0.0026(18) -0.009(2) 0.0046(19)
C1 0.034(3) 0.022(3) 0.022(3) 0.001(3) 0.006(3) -0.002(3)
C2 0.036(4) 0.029(3) 0.045(4) -0.004(3) -0.012(3) -0.001(3)
C3 0.061(5) 0.030(4) 0.071(6) -0.003(4) -0.027(5) 0.002(4)
C4 0.034(4) 0.026(3) 0.033(4) 0.002(3) 0.001(3) 0.005(3)
C5 0.038(4) 0.033(4) 0.044(4) 0.003(3) -0.009(3) 0.003(3)
P1 0.0212(12) 0.0266(12) 0.0249(12) 0 -0.0017(10) 0
F1 0.026(3) 0.047(3) 0.032(3) 0 0.004(2) 0
F2 0.021(3) 0.035(3) 0.034(3) 0 -0.007(2) 0
F3 0.033(3) 0.036(3) 0.024(3) 0 -0.001(2) 0
F4 0.022(3) 0.044(3) 0.029(3) 0 -0.001(2) 0
F5 0.036(2) 0.027(2) 0.047(2) 0.0019(16) -0.0031(18) -0.0042(18)

loop_
_atom_type_symbol
_atom_type_description
_atom_type_scat_dispersion_real
_atom_type_scat_dispersion_imag
_atom_type_scat_source
C C 0.0033 0.0016 'International Tables Vol C Tables 4.2.6.8 and 6.1.1.4'
H H 0.0000 0.0000 'International Tables Vol C Tables 4.2.6.8 and 6.1.1.4'
O O 0.0106 0.0060 'International Tables Vol C Tables 4.2.6.8 and 6.1.1.4'
Li Li -0.0003 0.0001 'International Tables Vol C Tables 4.2.6.8 and 6.1.1.4'
F F 0.0171 0.0103 'International Tables Vol C Tables 4.2.6.8 and 6.1.1.4'
P P 0.1023 0.0942 'International Tables Vol C Tables 4.2.6.8 and 6.1.1.4'

loop_
_geom_angle_atom_site_label_1
_geom_angle_atom_site_label_2
_geom_angle_atom_site_label_3
_geom_angle_site_symmetry_1
_geom_angle_site_symmetry_3
_geom_angle
O1 Li1 O1 . 7_575 120.0(8)
O1 Li1 F4 . 2_466 100.2(6)
O1 Li1 F4 7_575 2_466 100.2(6)
O1 Li1 F1 . . 118.1(4)
O1 Li1 F1 7_575 . 118.1(4)
F4 Li1 F1 2_466 . 88.6(6)
O1 Li1 F2 . . 93.6(5)
O1 Li1 F2 7_575 . 93.6(5)
F4 Li1 F2 2_466 . 151.9(8)
F1 Li1 F2 . . 63.4(5)
C1 O1 Li1 . . 168.4(6)
C1 O2 C2 . . 117.0(5)
C1 O3 C4 . . 116.1(5)
O1 C1 O2 . . 126.3(6)
O1 C1 O3 . . 125.5(6)
O2 C1 O3 . . 108.2(5)
O2 C2 C3 . . 106.5(5)
O2 C2 H2A . . 110.4
C3 C2 H2A . . 110.4
O2 C2 H2B . . 110.4
C3 C2 H2B . . 110.4
H2A C2 H2B . . 108.6
C2 C3 H3A . . 109.5
C2 C3 H3B . . 109.5
H3A C3 H3B . . 109.5
C2 C3 H3C . . 109.5
H3A C3 H3C . . 109.5
H3B C3 H3C . . 109.5
O3 C4 C5 . . 106.5(5)
O3 C4 H4A . . 110.4
C5 C4 H4A . . 110.4
O3 C4 H4B . . 110.4
C5 C4 H4B . . 110.4
H4A C4 H4B . . 108.6
C4 C5 H5A . . 109.5
C4 C5 H5B . . 109.5
H5A C5 H5B . . 109.5
C4 C5 H5C . . 109.5
H5A C5 H5C . . 109.5
H5B C5 H5C . . 109.5
F3 P1 F5 . 7_575 90.74(17)
F3 P1 F5 . . 90.74(17)
F5 P1 F5 7_575 . 178.5(3)
F3 P1 F4 . . 90.4(3)
F5 P1 F4 7_575 . 89.83(16)
F5 P1 F4 . . 89.83(16)
F3 P1 F2 . . 91.4(3)
F5 P1 F2 7_575 . 90.15(16)
F5 P1 F2 . . 90.15(16)
F4 P1 F2 . . 178.2(3)
F3 P1 F1 . . 179.2(3)
F5 P1 F1 7_575 . 89.27(17)
F5 P1 F1 . . 89.27(17)
F4 P1 F1 . . 90.4(3)
F2 P1 F1 . . 87.8(3)
P1 F1 Li1 . . 106.5(5)
P1 F2 Li1 . . 102.4(4)
P1 F4 Li1 . 2_566 137.6(5)

loop_
_geom_bond_atom_site_label_1
_geom_bond_atom_site_label_2
_geom_bond_site_symmetry_2
_geom_bond_distance
Li1 O1 . 1.885(8)
Li1 O1 7_575 1.885(8)
Li1 F4 2_466 1.949(16)
Li1 F1 . 2.090(15)
Li1 F2 . 2.192(16)
O1 C1 . 1.201(7)
O2 C1 . 1.319(7)
O2 C2 . 1.463(8)
O3 C1 . 1.326(7)
O3 C4 . 1.453(7)
C2 C3 . 1.483(9)
C2 H2A . 0.99
C2 H2B . 0.99
C3 H3A . 0.98
C3 H3B . 0.98
C3 H3C . 0.98
C4 C5 . 1.507(9)
C4 H4A . 0.99
C4 H4B . 0.99
C5 H5A . 0.98
C5 H5B . 0.98
C5 H5C . 0.98
P1 F3 . 1.580(5)
P1 F5 7_575 1.587(3)
P1 F5 . 1.587(3)
P1 F4 . 1.616(5)
P1 F2 . 1.619(5)
P1 F1 . 1.627(5)
F4 Li1 2_566 1.949(16)

loop_
_geom_torsion_atom_site_label_1
_geom_torsion_atom_site_label_2
_geom_torsion_atom_site_label_3
_geom_torsion_atom_site_label_4
_geom_torsion_site_symmetry_1
_geom_torsion_site_symmetry_4
_geom_torsion
O1 Li1 O1 C1 7_575 . -133.(3)
F4 Li1 O1 C1 2_466 . -25.(3)
F1 Li1 O1 C1 . . 69.(3)
F2 Li1 O1 C1 . . 131.(3)
Li1 O1 C1 O2 . . -42.(3)
Li1 O1 C1 O3 . . 139.(3)
C2 O2 C1 O1 . . 1.1(9)
C2 O2 C1 O3 . . -179.5(5)
C4 O3 C1 O1 . . 0.2(9)
C4 O3 C1 O2 . . -179.3(5)
C1 O2 C2 C3 . . -178.9(6)
C1 O3 C4 C5 . . 174.9(5)
F3 P1 F1 Li1 . . 0.00(5)
F5 P1 F1 Li1 7_575 . -90.18(16)
F5 P1 F1 Li1 . . 90.18(16)
F4 P1 F1 Li1 . . 180.0000(10)
F2 P1 F1 Li1 . . 0.0000(10)
O1 Li1 F1 P1 . . 79.1(8)
O1 Li1 F1 P1 7_575 . -79.1(8)
F4 Li1 F1 P1 2_466 . 180.000(2)
F2 Li1 F1 P1 . . 0
F3 P1 F2 Li1 . . 180.0
F5 P1 F2 Li1 7_575 . 89.26(17)
F5 P1 F2 Li1 . . -89.26(17)
F4 P1 F2 Li1 . . -0.002(12)
F1 P1 F2 Li1 . . 0.0000(10)
O1 Li1 F2 P1 . . -119.8(4)
O1 Li1 F2 P1 7_575 . 119.8(4)
F4 Li1 F2 P1 2_466 . 0.000(3)
F1 Li1 F2 P1 . . 0.000(2)
F3 P1 F4 Li1 . 2_566 180.000(4)
F5 P1 F4 Li1 7_575 2_566 -89.26(17)
F5 P1 F4 Li1 . 2_566 89.26(17)
F2 P1 F4 Li1 . 2_566 0.00(2)
F1 P1 F4 Li1 . 2_566 0.000(4)
